data_1505408
loop_
_publ_author_name
'Snyder, Seth E.'
'Volkers, Phillip I.'
'Engebretson, David A.'
'Lee, Wonjae'
'Pirkle, William H.'
'Carey, James R.'

_publ_section_title
;
 Strong enantioselective self-recognition of a small chiral molecule.
;
_journal_issue 12
_journal_name_full 'Organic letters'
_journal_page_first 2341
_journal_page_last 2343
_journal_paper_doi 10.1021/ol070703m
_journal_volume 9
_journal_year 2007
_chemical_formula_sum 'C17 H24 N4 O6'
_chemical_formula_weight 380.40
_chemical_name_systematic ?
_space_group_IT_number 19
_symmetry_cell_setting orthorhombic
_symmetry_space_group_name_Hall 'P 2ac 2ab'
_symmetry_space_group_name_H-M 'P 21 21 21'
_atom_sites_solution_hydrogens geom
_atom_sites_solution_primary direct
_atom_sites_solution_secondary difmap
_audit_creation_method SHELXL-97
_cell_angle_alpha 90.00
_cell_angle_beta 90.00
_cell_angle_gamma 90.00
_cell_formula_units_Z 8
_cell_length_a 9.857(3)
_cell_length_b 12.751(5)
_cell_length_c 31.634(9)
_cell_measurement_reflns_used 3948
_cell_measurement_temperature 198(2)
_cell_measurement_theta_max 24.97
_cell_measurement_theta_min 1.29
_cell_volume 3976(2)
_computing_cell_refinement 'Bruker SMART'
_computing_data_collection 'Bruker SMART'
_computing_data_reduction 'Bruker SHELXTL'
_computing_molecular_graphics 'Bruker SHELXTL'
_computing_publication_material 'Bruker SHELXTL'
_computing_structure_refinement 'SHELXL-97 (Sheldrick, 1997)'
_computing_structure_solution 'SHELXS-97 (Sheldrick, 1990)'
_diffrn_ambient_temperature 198(2)
_diffrn_radiation_type MoK\a
_diffrn_radiation_wavelength 0.71073
_diffrn_reflns_limit_h_max 11
_diffrn_reflns_limit_h_min -2
_diffrn_reflns_limit_k_max 15
_diffrn_reflns_limit_k_min -3
_diffrn_reflns_limit_l_max 7
_diffrn_reflns_limit_l_min -37
_diffrn_reflns_theta_max 24.97
_diffrn_reflns_theta_min 1.29
_exptl_absorpt_coefficient_mu 0.097
_exptl_absorpt_correction_type integration
_exptl_crystal_colour colorless
_exptl_crystal_density_diffrn 1.271
_exptl_crystal_density_method 'not measured'
_exptl_crystal_description tabular
_exptl_crystal_F_000 1616
_exptl_crystal_size_max 0.8
_exptl_crystal_size_mid 0.7
_exptl_crystal_size_min 0.2
_refine_diff_density_max 0.346
_refine_diff_density_min -0.263
_refine_ls_abs_structure_details 'Flack H D (1983), Acta Cryst. A39, 876-881'
_refine_ls_abs_structure_Flack 0.064(12)
_refine_ls_extinction_method none
_refine_ls_goodness_of_fit_ref 1.106
_refine_ls_hydrogen_treatment mixed
_refine_ls_matrix_type full
_refine_ls_number_parameters 501
_refine_ls_number_reflns 4101
_refine_ls_number_restraints 0
_refine_ls_restrained_S_all 1.106
_refine_ls_R_factor_all 0.0988
_refine_ls_R_factor_gt 0.0587
_refine_ls_structure_factor_coef Fsqd
_refine_ls_weighting_scheme calc
_refine_ls_wR_factor_gt 0.1526
_refine_ls_wR_factor_ref 0.1976
_reflns_number_gt 3950
_reflns_number_total 4101
_reflns_threshold_expression >2sigma(I)
_cod_data_source_file ol070703msi20070323_110013.cif
_cod_data_source_block scvp
_cod_depositor_comments
;
 Changing the values of data items related to the _atom_site_label data item
 (e. g. _geom_bond_atom_site_label_*) to match the _atom_site_label values.
 The changes mostly consisted of replacing the zero symbol ('0') with the
 letter 'O' where needed. In addition to that, the 'N16A1' was replaced by
 'N16B1' in 2 instances.

 Antanas Vaitkus,
 2017-01-06

The following automatic conversions were performed:

'_symmetry_cell_setting' value 'Orthorhombic' changed to
'orthorhombic' according to
/home/saulius/struct/CIF-dictionaries/cif_core.dic dictionary named
'cif_core.dic' version 2.4.1 from 2010-06-29.

Automatic conversion script
Id: cif_fix_values 1715 2011-07-08 13:25:40Z adriana 
;
_cod_original_sg_symbol_H-M P2(1)2(1)2(1)
_cod_database_code 1505408

loop_
_symmetry_equiv_pos_as_xyz
'x, y, z'
'-x+1/2, -y, z+1/2'
'-x, y+1/2, -z+1/2'
'x+1/2, -y+1/2, -z'

loop_
_atom_site_label
_atom_site_type_symbol
_atom_site_fract_x
_atom_site_fract_y
_atom_site_fract_z
_atom_site_U_iso_or_equiv
_atom_site_adp_type
_atom_site_occupancy
_atom_site_symmetry_multiplicity
_atom_site_calc_flag
C151 C 0.4694(7) -0.1815(4) 0.9288(2) 0.0051(1) Uani 1 1 d
C16A1 C 0.3726(7) -0.1550(4) 0.9580(2) 0.0052(2) Uani 1 1 d
C17A1 C 0.3095(6) -0.0594(4) 0.9584(2) 0.0048(1) Uani 1 1 d
C181 C 0.3456(5) 0.0156(4) 0.9286(2) 0.0036(1) Uani 1 1 d
C17B1 C 0.4441(5) -0.0068(4) 0.8990(2) 0.0039(1) Uani 1 1 d
C16B1 C 0.5036(6) -0.1058(4) 0.8991(2) 0.0045(1) Uani 1 1 d
N16A1 N 0.3364(8) -0.2336(5) 0.9903(2) 0.0080(2) Uani 1 1 d
O1A1 O 0.3937(9) -0.3162(4) 0.9901(2) 0.0107(2) Uani 1 1 d
O2A1 O 0.2528(9) -0.2084(5) 1.0164(2) 0.0130(3) Uani 1 1 d
N16B1 N 0.6043(6) -0.1314(4) 0.8669(2) 0.0061(1) Uani 1 1 d
O3B1 O 0.6443(7) -0.2217(4) 0.8647(2) 0.0104(2) Uani 1 1 d
O4B1 O 0.6464(5) -0.0619(4) 0.8440(2) 0.0078(2) Uani 1 1 d
O191 O 0.1814(5) 0.1281(3) 0.9582(1) 0.0061(1) Uani 1 1 d
C191 C 0.2741(5) 0.1191(4) 0.9323(2) 0.0039(1) Uani 1 1 d
N201 N 0.3139(5) 0.1988(3) 0.9082(1) 0.0042(1) Uani 1 1 d
C211 C 0.2530(6) 0.3025(4) 0.9151(2) 0.0046(1) Uani 1 1 d
C221 C 0.3453(6) 0.3894(4) 0.8992(2) 0.0050(1) Uani 1 1 d
C231 C 0.4711(8) 0.4076(5) 0.9258(3) 0.0075(2) Uani 1 1 d
C241 C 0.4434(13) 0.4292(7) 0.970(9) 0.0133(5) Uani 1 1 d
C251 C 0.5496(8) 0.5008(6) 0.906(3) 0.0105(3) Uani 1 1 d
O261 O 0.0982(4) 0.2669(3) 0.8589(1) 0.0052(1) Uani 1 1 d
C261 C 0.1167(6) 0.3108(4) 0.8935(2) 0.0046(1) Uani 1 1 d
N261 N 0.0220(5) 0.3709(4) 0.9114(2) 0.0063(2) Uani 1 1 d
C271 C 0.0393(9) 0.4215(5) 0.9530(2) 0.0078(2) Uani 1 1 d
C281 C -0.00021(2) 0.3475(6) 0.9885(3) 0.0117(4) Uani 1 1 d
C291 C -0.1060(7) 0.3850(6) 0.8900(3) 0.0077(2) Uani 1 1 d
C301 C -0.1040(8) 0.4800(6) 0.8617(3) 0.0099(3) Uani 1 1 d
C152 C -0.0349(8) -0.1221(5) 0.9100(2) 0.0063(2) Uani 1 1 d
C16A2 C 0.0692(8) -0.1771(5) 0.8918(2) 0.0066(2) Uani 1 1 d
C17A2 C 0.1520(7) -0.1364(4) 0.8614(2) 0.0056(2) Uani 1 1 d
C182 C 0.1323(6) -0.0320(4) 0.8483(2) 0.0046(1) Uani 1 1 d
C17B2 C 0.0288(6) 0.0260(4) 0.8665(2) 0.0047(1) Uani 1 1 d
C16B2 C -0.0531(7) -0.0203(5) 0.8964(2) 0.0053(2) Uani 1 1 d
N16A2 N 0.0966(10) -0.2854(5) 0.9066(2) 0.0094(2) Uani 1 1 d
O1A2 O 0.0266(12) -0.3174(5) 0.9354(2) 0.0157(4) Uani 1 1 d
O2A2 O 0.1832(8) -0.3343(5) 0.8896(3) 0.0129(3) Uani 1 1 d
N16B2 N -0.1650(6) 0.0421(5) 0.9154(2) 0.0070(2) Uani 1 1 d
O3B2 O -0.2428(6) -0.0027(4) 0.9393(2) 0.0083(2) Uani 1 1 d
O4B2 O -0.1733(6) 0.1341(4) 0.9056(2) 0.0106(2) Uani 1 1 d
O192 O 0.3001(5) -0.0516(3) 0.7956(1) 0.0068(2) Uani 1 1 d
C192 C 0.2287(6) 0.0096(5) 0.8152(2) 0.0048(1) Uani 1 1 d
N202 N 0.2278(5) 0.1131(4) 0.8089(1) 0.0044(1) Uani 1 1 d
C212 C 0.3144(6) 0.1599(4) 0.7775(2) 0.0043(1) Uani 1 1 d
C222 C 0.2593(6) 0.2678(5) 0.7654(2) 0.0049(1) Uani 1 1 d
C232 C 0.1127(6) 0.2716(5) 0.7509(2) 0.0057(2) Uani 1 1 d
C242 C 0.0883(8) 0.2006(7) 0.7125(2) 0.0081(2) Uani 1 1 d
C252 C 0.0731(7) 0.3833(6) 0.7410(2) 0.0081(2) Uani 1 1 d
O262 O 0.4749(4) 0.1860(3) 0.8332(1) 0.0050(1) Uani 1 1 d
C262 C 0.4589(6) 0.1732(5) 0.7955(2) 0.0045(1) Uani 1 1 d
N262 N 0.5615(5) 0.1753(6) 0.7683(2) 0.0079(2) Uani 1 1 d
C272 C 0.5533(9) 0.1603(8) 0.7226(2) 0.0100(3) Uani 1 1 d
C282 C 0.5930(18) 0.0526(12) 0.7112(4) 0.0241(11) Uani 1 1 d
C292 C 0.7104(14) 0.1744(10) 0.7887(3) 0.0133(5) Uani 1 1 d
C302 C 0.7216(11) 0.2785(11) 0.7902(4) 0.0148(6) Uani 1 1 d
H151 H 0.5112(7) -0.2487(4) 0.9288(2) 0.0061 Uiso 1 1 d
H17A1 H 0.2416(6) -0.0445(4) 0.9789(2) 0.0057 Uiso 1 1 d
H17B1 H 0.4709(5) 0.044(4) 0.8789(2) 0.0047 Uiso 1 1 d
H201 H 0.3562(59) 0.1918(44) 0.8831(18) 0.0050 Uiso 1 1 d
H211 H 0.2392(6) 0.3123(4) 0.9461(2) 0.0055 Uiso 1 1 d
H22A1 H 0.3737(6) 0.3725(4) 0.8700(2) 0.0060 Uiso 1 1 d
H22B1 H 0.2926(6) 0.4555(4) 0.8981(2) 0.0060 Uiso 1 1 d
H231 H 0.5295(8) 0.3437(5) 0.9239(3) 0.0090 Uiso 1 1 d
H24A1 H 0.5268(24) 0.4535(56) 0.9847(6) 0.0160 Uiso 1 1 d
H24B1 H 0.4117(74) 0.3649(17) 0.9847(7) 0.0160 Uiso 1 1 d
H24C1 H 0.3735(59) 0.4835(45) 0.9733(3) 0.0160 Uiso 1 1 d
H25A1 H 0.6371(27) 0.5086(28) 0.9207(13) 0.0126 Uiso 1 1 d
H25B1 H 0.4965(28) 0.5652(10) 0.9097(16) 0.0126 Uiso 1 1 d
H25C1 H 0.5650(50) 0.4876(21) 0.8762(5) 0.0126 Uiso 1 1 d
H27A1 H -0.0177(9) 0.4853(5) 0.9543(2) 0.0094 Uiso 1 1 d
H27B1 H 0.1352(9) 0.4429(5) 0.9565(2) 0.0094 Uiso 1 1 d
H28A1 H 0.0276(56) 0.3777(25) 1.0157(3) 0.0140 Uiso 1 1 d
H28B1 H 0.0451(53) 0.2798(18) 0.9845(12) 0.0140 Uiso 1 1 d
H28C1 H -0.0987(15) 0.3373(38) 0.9884(12) 0.0140 Uiso 1 1 d
H29A1 H -0.1791(7) 0.3929(6) 0.9112(3) 0.0093 Uiso 1 1 d
H29B1 H -0.1261(7) 0.3219(6) 0.8729(3) 0.0093 Uiso 1 1 d
H30A1 H -0.1952(15) 0.4925(25) 0.8505(14) 0.0119 Uiso 1 1 d
H30B1 H -0.0409(43) 0.4681(18) 0.8383(10) 0.0119 Uiso 1 1 d
H30C1 H -0.0745(52) 0.5413(11) 0.8780(5) 0.0119 Uiso 1 1 d
H152 H -0.0918(8) -0.1526(5) 0.9309(2) 0.0076 Uiso 1 1 d
H17A2 H 0.2220(7) -0.1779(4) 0.8493(2) 0.0067 Uiso 1 1 d
H17B2 H 0.0145(6) 0.0969(4) 0.8584(2) 0.0056 Uiso 1 1 d
H202 H 0.1782(63) 0.1469(46) 0.8268(18) 0.0052 Uiso 1 1 d
H212 H 0.3175(6) 0.1140(4) 0.7519(2) 0.0052 Uiso 1 1 d
H22A2 H 0.2692(6) 0.3149(5) 0.7901(2) 0.0059 Uiso 1 1 d
H22B2 H 0.3168(6) 0.2965(5) 0.7424(2) 0.0059 Uiso 1 1 d
H232 H 0.0543(6) 0.2461(5) 0.7746(2) 0.0069 Uiso 1 1 d
H24A2 H 0.1122(45) 0.1282(9) 0.7197(5) 0.0097 Uiso 1 1 d
H24B2 H 0.1445(37) 0.2244(24) 0.6888(5) 0.0097 Uiso 1 1 d
H24C2 H -0.0076(13) 0.2039(29) 0.7044(9) 0.0097 Uiso 1 1 d
H25A2 H -0.0242(12) 0.3864(8) 0.7347(14) 0.0097 Uiso 1 1 d
H25B2 H 0.1245(34) 0.4079(13) 0.7164(9) 0.0097 Uiso 1 1 d
H25C2 H 0.0932(42) 0.4280(9) 0.7654(6) 0.0097 Uiso 1 1 d
H27A2 H 0.6140(9) 0.2109(8) 0.7082(2) 0.0120 Uiso 1 1 d
H27B2 H 0.4594(9) 0.1739(8) 0.7129(2) 0.0120 Uiso 1 1 d
H28A2 H 0.5645(135) 0.0378(43) 0.6821(17) 0.0289 Uiso 1 1 d
H28B2 H 0.5491(118) 0.0029(13) 0.7304(30) 0.0289 Uiso 1 1 d
H28C2 H 0.6917(22) 0.0454(33) 0.7134(44) 0.0289 Uiso 1 1 d
H29A2 H 0.7124(14) 0.1417(10) 0.8171(3) 0.0160 Uiso 1 1 d
H29B2 H 0.7789(14) 0.1414(10) 0.7701(3) 0.0160 Uiso 1 1 d
H30A2 H 0.6677(65) 0.3057(12) 0.8138(16) 0.0178 Uiso 1 1 d
H30B2 H 0.6885(73) 0.3086(12) 0.7636(11) 0.0178 Uiso 1 1 d
H30C2 H 0.8170(15) 0.2977(12) 0.7942(24) 0.0178 Uiso 1 1 d

loop_
_atom_site_aniso_label
_atom_site_aniso_U_11
_atom_site_aniso_U_22
_atom_site_aniso_U_33
_atom_site_aniso_U_23
_atom_site_aniso_U_13
_atom_site_aniso_U_12
C151 0.071(4) 0.032(3) 0.050(3) 0.001(2) -0.005(3) 0.009(3)
C16A1 0.077(4) 0.033(3) 0.046(3) 0.004(2) -0.009(3) -0.002(3)
C17A1 0.057(3) 0.043(3) 0.044(3) 0.007(2) -0.004(3) -0.001(3)
C181 0.045(3) 0.033(2) 0.030(2) 0.001(2) -0.007(2) 0.000(2)
C17B1 0.044(3) 0.030(2) 0.042(3) -0.001(2) -0.003(2) 0.000(2)
C16B1 0.053(3) 0.035(3) 0.048(3) -0.004(2) -0.005(3) 0.000(2)
N16A1 0.124(6) 0.049(3) 0.066(4) 0.017(3) 0.013(4) 0.006(4)
O1A1 0.189(7) 0.046(3) 0.087(3) 0.025(3) 0.023(4) 0.028(4)
O2A1 0.168(7) 0.090(4) 0.131(5) 0.059(4) 0.072(5) 0.028(5)
N16B1 0.065(3) 0.048(3) 0.071(3) -0.010(3) 0.011(3) 0.015(3)
O3B1 0.132(5) 0.051(3) 0.129(5) -0.008(3) 0.052(4) 0.030(3)
O4B1 0.090(4) 0.064(3) 0.082(3) 0.003(3) 0.036(3) 0.009(3)
O191 0.066(3) 0.049(2) 0.069(3) 0.003(2) 0.022(2) 0.010(2)
C191 0.044(3) 0.041(3) 0.031(2) -0.002(2) -0.002(2) 0.005(2)
N201 0.057(3) 0.034(2) 0.035(2) 0.001(2) 0.008(2) 0.013(2)
C211 0.065(3) 0.035(3) 0.037(3) 0.001(2) 0.004(3) 0.015(3)
C221 0.059(4) 0.033(3) 0.059(3) 0.000(3) -0.003(3) 0.003(3)
C231 0.069(4) 0.047(4) 0.109(6) -0.018(4) -0.022(4) 0.016(3)
C241 0.190(12) 0.067(5) 0.142(9) -0.010(6) -0.101(9) 0.004(7)
C251 0.061(4) 0.074(5) 0.179(9) -0.028(6) -0.014(6) -0.007(4)
O261 0.045(2) 0.043(2) 0.067(2) 0.004(2) 0.003(2) 0.001(2)
C261 0.051(3) 0.032(2) 0.055(3) 0.005(3) 0.009(3) 0.000(3)
N261 0.054(3) 0.045(3) 0.078(4) 0.012(3) 0.023(3) 0.017(3)
C271 0.091(5) 0.046(4) 0.097(5) -0.002(4) 0.045(5) 0.028(4)
C281 0.171(11) 0.070(5) 0.109(6) 0.003(5) 0.083(7) 0.032(6)
C291 0.053(4) 0.062(4) 0.117(6) 0.021(4) 0.023(4) 0.015(3)
C301 0.062(4) 0.091(5) 0.145(8) 0.054(6) 0.008(5) 0.009(4)
C152 0.084(5) 0.052(3) 0.054(3) 0.019(3) -0.019(4) -0.028(4)
C16A2 0.086(5) 0.039(3) 0.072(4) 0.017(3) -0.035(4) -0.018(4)
C17A2 0.064(4) 0.041(3) 0.064(4) -0.003(3) -0.019(3) -0.008(3)
C182 0.052(3) 0.039(3) 0.047(3) 0.003(2) -0.015(3) -0.012(3)
C17B2 0.052(3) 0.041(3) 0.049(3) 0.010(2) -0.011(3) -0.015(3)
C16B2 0.061(4) 0.055(3) 0.041(3) 0.008(3) -0.004(3) -0.016(3)
N16A2 0.140(7) 0.050(4) 0.093(5) 0.023(4) -0.013(5) -0.020(4)
O1A2 0.283(11) 0.062(4) 0.127(5) 0.045(4) 0.025(7) -0.002(6)
O2A2 0.122(6) 0.055(3) 0.209(8) 0.040(4) -0.007(6) 0.010(4)
N16B2 0.068(4) 0.074(4) 0.068(3) 0.008(3) 0.008(3) -0.021(3)
O3B2 0.076(3) 0.105(4) 0.068(3) 0.020(3) 0.021(3) -0.023(3)
O4B2 0.105(4) 0.066(3) 0.146(5) 0.024(3) 0.056(4) 0.004(3)
O192 0.082(3) 0.050(2) 0.070(3) -0.012(2) 0.013(3) 0.004(2)
C192 0.049(3) 0.048(3) 0.048(3) -0.003(3) -0.009(3) -0.011(3)
N202 0.043(3) 0.044(2) 0.044(2) 0.001(2) 0.007(2) -0.006(2)
C212 0.045(3) 0.054(3) 0.031(3) -0.007(2) -0.001(2) -0.007(3)
C222 0.043(3) 0.054(3) 0.050(3) 0.010(3) -0.004(3) -0.007(3)
C232 0.042(3) 0.076(4) 0.054(3) 0.022(3) -0.008(3) -0.007(3)
C242 0.066(5) 0.108(6) 0.068(4) 0.011(4) -0.020(4) -0.017(5)
C252 0.065(5) 0.091(5) 0.086(5) 0.027(4) -0.007(4) 0.014(4)
O262 0.045(2) 0.067(2) 0.038(2) 0.006(2) 0.000(2) 0.002(2)
C262 0.042(3) 0.053(3) 0.040(3) 0.002(3) 0.005(3) 0.003(3)
N262 0.038(3) 0.149(6) 0.050(3) -0.009(4) 0.004(2) -0.003(4)
C272 0.078(5) 0.175(10) 0.046(4) -0.010(5) 0.012(4) 0.001(6)
C282 0.306(23) 0.285(20) 0.131(10) -0.117(12) -0.041(13) 0.171(20)
C292 0.190(14) 0.119(8) 0.091(7) -0.004(6) 0.062(8) -0.033(9)
C302 0.079(7) 0.227(15) 0.139(9) 0.091(10) 0.023(6) 0.052(9)

loop_
_atom_type_symbol
_atom_type_description
_atom_type_scat_dispersion_real
_atom_type_scat_dispersion_imag
_atom_type_scat_source
C C 0.0033 0.0016 'International Tables Vol C Tables 4.2.6.8 and 6.1.1.4'
H H 0.0000 0.0000 'International Tables Vol C Tables 4.2.6.8 and 6.1.1.4'
N N 0.0061 0.0033 'International Tables Vol C Tables 4.2.6.8 and 6.1.1.4'
O O 0.0106 0.0060 'International Tables Vol C Tables 4.2.6.8 and 6.1.1.4'

loop_
_geom_angle_atom_site_label_1
_geom_angle_atom_site_label_2
_geom_angle_atom_site_label_3
_geom_angle
C16A1 C151 C16B1 117.0(5)
C16A1 C151 H151 121.5(3)
C16B1 C151 H151 121.5(3)
C17A1 C16A1 C151 122.9(5)
C17A1 C16A1 N16A1 119.2(6)
C151 C16A1 N16A1 117.9(5)
C16A1 C17A1 C181 119.4(5)
C16A1 C17A1 H17A1 120.3(3)
C181 C17A1 H17A1 120.3(3)
C17B1 C181 C17A1 119.9(5)
C17B1 C181 C191 124.4(4)
C17A1 C181 C191 115.7(5)
C181 C17B1 C16B1 118.9(5)
C181 C17B1 H17B1 120.5(3)
C16B1 C17B1 H17B1 120.5(3)
C151 C16B1 C17B1 122.0(5)
C151 C16B1 N16B1 118.8(5)
C17B1 C16B1 N16B1 119.2(5)
O1A1 N16A1 O2A1 124.0(6)
O1A1 N16A1 C16A1 118.8(7)
O2A1 N16A1 C16A1 117.2(6)
O4B1 N16B1 O3B1 123.0(6)
O4B1 N16B1 C16B1 118.9(5)
O3B1 N16B1 C16B1 118.1(6)
O191 C191 N201 122.0(5)
O191 C191 C181 118.7(5)
N201 C191 C181 119.3(4)
C191 N201 C211 118.8(4)
C191 N201 H201 124(4)
C211 N201 H201 114(4)
N201 C211 C261 111.1(5)
N201 C211 C221 111.3(5)
C261 C211 C221 109.4(4)
N201 C211 H211 108.3(3)
C261 C211 H211 108.3(3)
C221 C211 H211 108.3(3)
C231 C221 C211 114.8(5)
C231 C221 H22A1 108.6(4)
C211 C221 H22A1 108.6(3)
C231 C221 H22B1 108.6(3)
C211 C221 H22B1 108.6(3)
H22A1 C221 H22B1 107.6
C241 C231 C221 114.4(8)
C241 C231 C251 109.4(7)
C221 C231 C251 107.9(6)
C241 C231 H231 108.3(5)
C221 C231 H231 108.3(3)
C251 C231 H231 108.3(4)
C231 C241 H24A1 109.5(6)
C231 C241 H24B1 109.5(5)
H24A1 C241 H24B1 109.5
C231 C241 H24C1 109.5(5)
H24A1 C241 H24C1 109.47(11)
H24B1 C241 H24C1 109.47(10)
C231 C251 H25A1 109.5(4)
C231 C251 H25B1 109.5(4)
H25A1 C251 H25B1 109.47(6)
C231 C251 H25C1 109.5(5)
H25A1 C251 H25C1 109.5
H25B1 C251 H25C1 109.5
O261 C261 N261 122.1(6)
O261 C261 C211 119.8(5)
N261 C261 C211 118.0(5)
C261 N261 C291 118.9(6)
C261 N261 C271 123.4(6)
C291 N261 C271 117.7(6)
N261 C271 C281 111.1(6)
N261 C271 H27A1 109.4(3)
C281 C271 H27A1 109.4(4)
N261 C271 H27B1 109.4(4)
C281 C271 H27B1 109.4(6)
H27A1 C271 H27B1 108
C271 C281 H28A1 109.5(5)
C271 C281 H28B1 109.5(4)
H28A1 C281 H28B1 109.5
C271 C281 H28C1 109.5(6)
H28A1 C281 H28C1 109.5
H28B1 C281 H28C1 109.5
N261 C291 C301 111.6(6)
N261 C291 H29A1 109.3(4)
C301 C291 H29A1 109.3(4)
N261 C291 H29B1 109.3(4)
C301 C291 H29B1 109.3(5)
H29A1 C291 H29B1 108.0
C291 C301 H30A1 109.5(4)
C291 C301 H30B1 109.5(4)
H30A1 C301 H30B1 109.5
C291 C301 H30C1 109.5(5)
H30A1 C301 H30C1 109.5
H30B1 C301 H30C1 109.5
C16A2 C152 C16B2 116.6(6)
C16A2 C152 H152 121.7(4)
C16B2 C152 H152 121.7(4)
C17A2 C16A2 C152 123.4(6)
C17A2 C16A2 N16A2 118.0(8)
C152 C16A2 N16A2 118.6(7)
C16A2 C17A2 C182 119.0(6)
C16A2 C17A2 H17A2 120.5(4)
C182 C17A2 H17A2 120.5(4)
C17B2 C182 C17A2 118.9(6)
C17B2 C182 C192 124.4(5)
C17A2 C182 C192 116.8(6)
C16B2 C17B2 C182 119.3(5)
C16B2 C17B2 H17B2 120.4(4)
C182 C17B2 H17B2 120.4(3)
C17B2 C16B2 C152 122.8(7)
C17B2 C16B2 N16B2 118.9(5)
C152 C16B2 N16B2 118.3(6)
O2A2 N16A2 O1A2 124.9(8)
O2A2 N16A2 C16A2 118.5(8)
O1A2 N16A2 C16A2 116.6(9)
O4B2 N16B2 O3B2 124.6(7)
O4B2 N16B2 C16B2 117.6(6)
O3B2 N16B2 C16B2 117.8(6)
O192 C192 N202 124.1(6)
O192 C192 C182 119.4(5)
N202 C192 C182 116.5(5)
C192 N202 C212 120.6(5)
C192 N202 H202 114(4)
C212 N202 H202 126(4)
N202 C212 C222 109.7(5)
N202 C212 C262 109.7(4)
C222 C212 C262 108.8(5)
N202 C212 H212 109.5(3)
C222 C212 H212 109.5(3)
C262 C212 H212 109.5(3)
C232 C222 C212 116.3(5)
C232 C222 H22A2 108.2(4)
C212 C222 H22A2 108.2(3)
C232 C222 H22B2 108.2(3)
C212 C222 H22B2 108.2(3)
H22A2 C222 H22B2 107.4
C252 C232 C222 109.8(6)
C252 C232 C242 110.6(5)
C222 C232 C242 111.7(6)
C252 C232 H232 108.2(4)
C222 C232 H232 108.2(3)
C242 C232 H232 108.2(4)
C232 C242 H24A2 109.5(4)
C232 C242 H24B2 109.5(4)
H24A2 C242 H24B2 109.5
C232 C242 H24C2 109.5(4)
H24A2 C242 H24C2 109.5
H24B2 C242 H24C2 109.5
C232 C252 H25A2 109.5(4)
C232 C252 H25B2 109.5(4)
H25A2 C252 H25B2 109.5
C232 C252 H25C2 109.5(4)
H25A2 C252 H25C2 109.5
H25B2 C252 H25C2 109.5
O262 C262 N262 122.4(5)
O262 C262 C212 119.8(5)
N262 C262 C212 117.7(5)
C262 N262 C272 126.7(6)
C262 N262 C292 115.7(5)
C272 N262 C292 116.7(6)
N262 C272 C282 110.5(9)
N262 C272 H27A2 109.6(5)
C282 C272 H27A2 109.6(8)
N262 C272 H27B2 109.6(4)
C282 C272 H27B2 109.6(8)
H27A2 C272 H27B2 108.1
C272 C282 H28A2 109.5(6)
C272 C282 H28B2 109.5(8)
H28A2 C282 H28B2 109.5
C272 C282 H28C2 109.5(8)
H28A2 C282 H28C2 109.47(8)
H28B2 C282 H28C2 109.5
C302 C292 N262 94.8(12)
C302 C292 H29A2 112.8(8)
N262 C292 H29A2 112.8(4)
C302 C292 H29B2 112.8(7)
N262 C292 H29B2 112.8(4)
H29A2 C292 H29B2 110.2
C292 C302 H30A2 109.5(7)
C292 C302 H30B2 109.5(8)
H30A2 C302 H30B2 109.5
C292 C302 H30C2 109.5(9)
H30A2 C302 H30C2 109.47(5)
H30B2 C302 H30C2 109.47(7)

loop_
_geom_bond_atom_site_label_1
_geom_bond_atom_site_label_2
_geom_bond_distance
C151 C16A1 1.371(8)
C151 C16B1 1.389(8)
C151 H151 0.95
C16A1 C17A1 1.368(8)
C16A1 N16A1 1.474(8)
C17A1 C181 1.389(7)
C17A1 H17A1 0.95
C181 C17B1 1.380(7)
C181 C191 1.501(7)
C17B1 C16B1 1.391(7)
C17B1 H17B1 0.95
C16B1 N16B1 1.460(8)
N16A1 O1A1 1.196(8)
N16A1 O2A1 1.209(8)
N16B1 O4B1 1.217(7)
N16B1 O3B1 1.220(7)
O191 C191 1.234(6)
C191 N201 1.330(7)
N201 C211 1.468(6)
N201 H201 0.90(6)
C211 C261 1.511(8)
C211 C221 1.519(8)
C211 H211 1.00
C221 C231 1.515(9)
C221 H22A1 0.99
C221 H22B1 0.99
C231 C241 1.481(13)
C231 C251 1.546(11)
C231 H231 1.00
C241 H24A1 0.98
C241 H24B1 0.98
C241 H24C1 0.98
C251 H25A1 0.98
C251 H25B1 0.98
C251 H25C1 0.98
O261 C261 1.241(7)
C261 N261 1.334(7)
N261 C291 1.443(10)
N261 C271 1.473(9)
C271 C281 1.519(10)
C271 H27A1 0.99
C271 H27B1 0.99
C281 H28A1 0.98
C281 H28B1 0.98
C281 H28C1 0.98
C291 C301 1.506(10)
C291 H29A1 0.99
C291 H29B1 0.99
C301 H30A1 0.98
C301 H30B1 0.98
C301 H30C1 0.98
C152 C16A2 1.371(11)
C152 C16B2 1.379(9)
C152 H152 0.95
C16A2 C17A2 1.363(10)
C16A2 N16A2 1.483(9)
C17A2 C182 1.409(8)
C17A2 H17A2 0.95
C182 C17B2 1.385(8)
C182 C192 1.509(8)
C17B2 C16B2 1.378(8)
C17B2 H17B2 0.95
C16B2 N16B2 1.487(9)
N16A2 O2A2 1.186(10)
N16A2 O1A2 1.212(10)
N16B2 O4B2 1.216(8)
N16B2 O3B2 1.219(7)
O192 C192 1.221(7)
C192 N202 1.334(7)
N202 C212 1.440(7)
N202 H202 0.86(6)
C212 C222 1.528(8)
C212 C262 1.543(8)
C212 H212 1.00
C222 C232 1.517(8)
C222 H22A2 0.99
C222 H22B2 0.99
C232 C252 1.510(10)
C232 C242 1.534(10)
C232 H232 1.00
C242 H24A2 0.98
C242 H24B2 0.98
C242 H24C2 0.98
C252 H25A2 0.98
C252 H25B2 0.98
C252 H25C2 0.98
O262 C262 1.215(6)
C262 N262 1.329(7)
N262 C272 1.460(9)
N262 C292 1.60(2)
C272 C282 1.47(2)
C272 H27A2 0.99
C272 H27B2 0.99
C282 H28A2 0.98
C282 H28B2 0.98
C282 H28C2 0.98
C292 C302 1.33(2)
C292 H29A2 0.99
C292 H29B2 0.99
C302 H30A2 0.98
C302 H30B2 0.98
C302 H30C2 0.98
